data_4113348
loop_
_publ_author_name
'Neil Burford'
'David E. Herbert'
'Paul J. Ragogna'
'Robert McDonald'
'Michael J. Ferguson'

_publ_contact_author_address
;Department of Chemistry
Dalhousie University
Halifax, NS
B3H 4J3, CANADA
;
_publ_contact_author_email Neil.Burford@dal.ca
_publ_contact_author_fax 1-902-494-1310
_publ_contact_author_name 'Neil Burford'
_publ_contact_author_phone 1-902-4943190
_publ_section_title
;
 Diphosphine-Phosphenium Coordination Complexes Representing Monocations
 with Pendant Donors and Ligand Tethered Dications
;
_journal_name_full 'Journal of the American Chemical Society'
_journal_page_first 17067
_journal_page_last 17073
_journal_paper_doi 10.1021/ja0452121
_journal_volume 126
_journal_year 2004
_chemical_formula_moiety 'C29 H34 P4, 2(C F3 O3 S)'
_chemical_formula_sum 'C31 H34 F6 O6 P4 S2'
_chemical_formula_weight 804.58
_chemical_name_systematic
;
 ?
;
_space_group_IT_number 15
_symmetry_cell_setting monoclinic
_symmetry_space_group_name_Hall '-C 2yc'
_symmetry_space_group_name_H-M 'C 1 2/c 1'
_atom_sites_solution_hydrogens geom
_atom_sites_solution_primary direct
_atom_sites_solution_secondary difmap
_audit_creation_method SHELXL-97
_cell_angle_alpha 90.00
_cell_angle_beta 112.3260(10)
_cell_angle_gamma 90.00
_cell_formula_units_Z 8
_cell_length_a 27.485(2)
_cell_length_b 10.8630(8)
_cell_length_c 26.3827(19)
_cell_measurement_reflns_used 5839
_cell_measurement_temperature 193(2)
_cell_measurement_theta_max 22.220
_cell_measurement_theta_min 2.316
_cell_volume 7286.6(9)
_computing_structure_refinement 'SHELXL-97 (Sheldrick, 1997)'
_diffrn_ambient_temperature 193(2)
_diffrn_measured_fraction_theta_full 0.999
_diffrn_measured_fraction_theta_max 0.999
_diffrn_radiation_monochromator graphite
_diffrn_radiation_source 'fine-focus sealed tube'
_diffrn_radiation_type MoK\a
_diffrn_radiation_wavelength 0.71073
_diffrn_reflns_av_R_equivalents 0.0431
_diffrn_reflns_av_sigmaI/netI 0.0482
_diffrn_reflns_limit_h_max 34
_diffrn_reflns_limit_h_min -33
_diffrn_reflns_limit_k_max 13
_diffrn_reflns_limit_k_min -13
_diffrn_reflns_limit_l_max 32
_diffrn_reflns_limit_l_min -28
_diffrn_reflns_number 19657
_diffrn_reflns_theta_full 26.37
_diffrn_reflns_theta_max 26.37
_diffrn_reflns_theta_min 1.60
_exptl_absorpt_coefficient_mu 0.394
_exptl_absorpt_correction_T_max 0.9469
_exptl_absorpt_correction_T_min 0.8366
_exptl_absorpt_correction_type multi-scan
_exptl_absorpt_process_details 'SADABS (Sheldrick, 1996)'
_exptl_crystal_colour colourless
_exptl_crystal_density_diffrn 1.467
_exptl_crystal_description plate
_exptl_crystal_F_000 3312
_exptl_crystal_size_max 0.47
_exptl_crystal_size_mid 0.45
_exptl_crystal_size_min 0.14
_refine_diff_density_max 0.428
_refine_diff_density_min -0.271
_refine_diff_density_rms 0.064
_refine_ls_extinction_method none
_refine_ls_goodness_of_fit_ref 1.014
_refine_ls_hydrogen_treatment mixed
_refine_ls_matrix_type full
_refine_ls_number_parameters 442
_refine_ls_number_reflns 7454
_refine_ls_number_restraints 0
_refine_ls_restrained_S_all 1.014
_refine_ls_R_factor_all 0.0743
_refine_ls_R_factor_gt 0.0462
_refine_ls_shift/su_max 0.001
_refine_ls_shift/su_mean 0.000
_refine_ls_structure_factor_coef Fsqd
_refine_ls_weighting_details 'calc w=1/[\s^2^(Fo^2^)+(0.0548P)^2^+6.4568P] where P=(Fo^2^+2Fc^2^)/3'
_refine_ls_weighting_scheme calc
_refine_ls_wR_factor_gt 0.1045
_refine_ls_wR_factor_ref 0.1171
_reflns_number_gt 5323
_reflns_number_total 7454
_reflns_threshold_expression >2sigma(I)
_cod_data_source_file ja0452121si20041007_081423_7.cif
_cod_data_source_block dal0423
_cod_original_cell_volume 7286.5(9)
_cod_original_sg_symbol_H-M 'C 2/c'
_cod_database_code 4113348

loop_
_symmetry_equiv_pos_as_xyz
'x, y, z'
'-x, y, -z+1/2'
'x+1/2, y+1/2, z'
'-x+1/2, y+1/2, -z+1/2'
'-x, -y, -z'
'x, -y, z-1/2'
'-x+1/2, -y+1/2, -z'
'x+1/2, -y+1/2, z-1/2'

loop_
_atom_site_label
_atom_site_type_symbol
_atom_site_fract_x
_atom_site_fract_y
_atom_site_fract_z
_atom_site_U_iso_or_equiv
_atom_site_adp_type
_atom_site_occupancy
_atom_site_symmetry_multiplicity
_atom_site_calc_flag
_atom_site_refinement_flags
P1 P 0.23040(3) -0.12235(6) 0.06298(3) 0.03428(18) Uani 1 1 d .
P2 P 0.25238(3) 0.05777(6) 0.10653(3) 0.02877(16) Uani 1 1 d .
P3 P 0.33371(2) -0.05684(6) 0.21702(3) 0.02554(15) Uani 1 1 d .
P4 P 0.42028(3) -0.06197(6) 0.25240(3) 0.03001(16) Uani 1 1 d .
C1 C 0.31880(9) 0.0413(2) 0.15735(10) 0.0272(5) Uani 1 1 d .
H1A H 0.3410 0.0125 0.1376 0.033 Uiso 1 1 calc R
H1B H 0.3312 0.1250 0.1711 0.033 Uiso 1 1 calc R
C2 C 0.25589(12) 0.1847(2) 0.06506(12) 0.0396(7) Uani 1 1 d .
H2A H 0.2212 0.1990 0.0363 0.048 Uiso 1 1 calc R
H2B H 0.2813 0.1663 0.0483 0.048 Uiso 1 1 calc R
H2C H 0.2671 0.2586 0.0879 0.048 Uiso 1 1 calc R
C3 C 0.20915(11) 0.1000(3) 0.13997(12) 0.0410(7) Uani 1 1 d .
H3A H 0.1732 0.1074 0.1127 0.049 Uiso 1 1 calc R
H3B H 0.2203 0.1790 0.1587 0.049 Uiso 1 1 calc R
H3C H 0.2102 0.0366 0.1668 0.049 Uiso 1 1 calc R
C4 C 0.31190(11) 0.0156(3) 0.26567(11) 0.0353(6) Uani 1 1 d .
H4A H 0.3292 0.0958 0.2761 0.042 Uiso 1 1 calc R
H4B H 0.3209 -0.0365 0.2983 0.042 Uiso 1 1 calc R
H4C H 0.2737 0.0272 0.2492 0.042 Uiso 1 1 calc R
C5 C 0.30296(11) -0.2043(2) 0.19911(12) 0.0339(6) Uani 1 1 d .
H5A H 0.3153 -0.2448 0.1730 0.041 Uiso 1 1 calc R
H5B H 0.2647 -0.1938 0.1823 0.041 Uiso 1 1 calc R
H5C H 0.3120 -0.2550 0.2322 0.041 Uiso 1 1 calc R
C11 C 0.23487(11) -0.0795(2) -0.00201(11) 0.0346(6) Uani 1 1 d .
C12 C 0.28524(12) -0.0589(3) -0.00069(13) 0.0452(7) Uani 1 1 d .
H12 H 0.3148 -0.0684 0.0327 0.054 Uiso 1 1 calc R
C13 C 0.29260(14) -0.0246(3) -0.04766(15) 0.0528(8) Uani 1 1 d .
H13 H 0.3270 -0.0069 -0.0460 0.063 Uiso 1 1 calc R
C14 C 0.25052(14) -0.0159(3) -0.09676(14) 0.0515(8) Uani 1 1 d .
H14 H 0.2559 0.0070 -0.1290 0.062 Uiso 1 1 calc R
C15 C 0.20078(13) -0.0404(3) -0.09916(13) 0.0474(8) Uani 1 1 d .
H15 H 0.1718 -0.0361 -0.1333 0.057 Uiso 1 1 calc R
C16 C 0.19257(12) -0.0713(3) -0.05183(12) 0.0425(7) Uani 1 1 d .
H16 H 0.1579 -0.0869 -0.0536 0.051 Uiso 1 1 calc R
C21 C 0.16106(10) -0.1270(2) 0.05237(11) 0.0346(6) Uani 1 1 d .
C22 C 0.14553(13) -0.2273(3) 0.07555(13) 0.0488(8) Uani 1 1 d .
H22 H 0.1708 -0.2864 0.0960 0.059 Uiso 1 1 calc R
C23 C 0.09330(16) -0.2412(3) 0.06890(16) 0.0646(10) Uani 1 1 d .
H23 H 0.0829 -0.3106 0.0843 0.078 Uiso 1 1 calc R
C24 C 0.05691(14) -0.1558(4) 0.04044(16) 0.0640(10) Uani 1 1 d .
H24 H 0.0212 -0.1660 0.0359 0.077 Uiso 1 1 calc R
C25 C 0.07174(12) -0.0546(3) 0.01820(14) 0.0513(8) Uani 1 1 d .
H25 H 0.0462 0.0051 -0.0013 0.062 Uiso 1 1 calc R
C26 C 0.12314(11) -0.0395(3) 0.02403(12) 0.0433(7) Uani 1 1 d .
H26 H 0.1330 0.0307 0.0087 0.052 Uiso 1 1 calc R
C31 C 0.42928(10) -0.1761(2) 0.20583(11) 0.0321(6) Uani 1 1 d .
C32 C 0.43053(11) -0.1263(3) 0.15777(13) 0.0440(7) Uani 1 1 d .
H32 H 0.4270 -0.0400 0.1519 0.053 Uiso 1 1 calc R
C33 C 0.43694(12) -0.2020(4) 0.11819(14) 0.0566(9) Uani 1 1 d .
H33 H 0.4358 -0.1680 0.0846 0.068 Uiso 1 1 calc R
C34 C 0.44477(13) -0.3249(4) 0.12784(15) 0.0589(10) Uani 1 1 d .
H34 H 0.4499 -0.3765 0.1012 0.071 Uiso 1 1 calc R
C35 C 0.44533(16) -0.3745(3) 0.17577(17) 0.0659(10) Uani 1 1 d .
H35 H 0.4518 -0.4600 0.1826 0.079 Uiso 1 1 calc R
C36 C 0.43665(13) -0.3016(3) 0.21404(14) 0.0518(8) Uani 1 1 d .
H36 H 0.4357 -0.3377 0.2464 0.062 Uiso 1 1 calc R
C41 C 0.42719(10) -0.1315(2) 0.31748(11) 0.0315(6) Uani 1 1 d .
C42 C 0.41179(10) -0.2496(3) 0.32669(12) 0.0372(6) Uani 1 1 d .
H42 H 0.3962 -0.3043 0.2967 0.045 Uiso 1 1 calc R
C43 C 0.41921(12) -0.2868(3) 0.37895(13) 0.0473(8) Uani 1 1 d .
H43 H 0.4098 -0.3680 0.3850 0.057 Uiso 1 1 calc R
C44 C 0.44011(13) -0.2073(4) 0.42262(14) 0.0571(9) Uani 1 1 d .
H44 H 0.4441 -0.2330 0.4584 0.069 Uiso 1 1 calc R
C45 C 0.45514(13) -0.0910(4) 0.41434(13) 0.0570(9) Uani 1 1 d .
H45 H 0.4696 -0.0364 0.4445 0.068 Uiso 1 1 calc R
C46 C 0.44936(11) -0.0530(3) 0.36237(12) 0.0432(7) Uani 1 1 d .
H46 H 0.4605 0.0271 0.3571 0.052 Uiso 1 1 calc R
S1 S 0.40716(3) 0.18019(6) 0.05695(3) 0.03806(18) Uani 1 1 d .
F1 F 0.39476(11) 0.3339(3) 0.12585(12) 0.1205(11) Uani 1 1 d .
F2 F 0.46435(10) 0.2261(3) 0.15861(9) 0.0939(8) Uani 1 1 d .
F3 F 0.46014(12) 0.3736(2) 0.10467(13) 0.1174(10) Uani 1 1 d .
O1 O 0.45339(11) 0.1368(3) 0.05070(11) 0.0788(8) Uani 1 1 d .
O2 O 0.37372(9) 0.2555(2) 0.01299(9) 0.0631(7) Uani 1 1 d .
O3 O 0.38022(11) 0.0918(2) 0.07611(10) 0.0770(8) Uani 1 1 d .
C51 C 0.43279(14) 0.2831(3) 0.11432(16) 0.0605(9) Uani 1 1 d .
S2 S 0.32736(3) 0.38492(6) 0.25066(3) 0.03621(18) Uani 1 1 d .
F4 F 0.42052(9) 0.3942(3) 0.24677(11) 0.0947(8) Uani 1 1 d .
F5 F 0.42011(8) 0.43022(19) 0.32483(9) 0.0776(7) Uani 1 1 d .
F6 F 0.40992(8) 0.24642(17) 0.29533(11) 0.0790(7) Uani 1 1 d .
O4 O 0.31041(9) 0.3442(2) 0.29282(10) 0.0609(6) Uani 1 1 d .
O5 O 0.31087(9) 0.30669(19) 0.20331(9) 0.0595(6) Uani 1 1 d .
O6 O 0.32160(9) 0.51431(18) 0.23947(9) 0.0553(6) Uani 1 1 d .
C52 C 0.39820(12) 0.3629(3) 0.28083(14) 0.0472(8) Uani 1 1 d .

loop_
_atom_site_aniso_label
_atom_site_aniso_U_11
_atom_site_aniso_U_22
_atom_site_aniso_U_33
_atom_site_aniso_U_23
_atom_site_aniso_U_13
_atom_site_aniso_U_12
P1 0.0347(4) 0.0294(4) 0.0320(4) -0.0007(3) 0.0051(3) 0.0030(3)
P2 0.0297(4) 0.0264(3) 0.0272(4) 0.0024(3) 0.0073(3) 0.0039(3)
P3 0.0265(3) 0.0239(3) 0.0249(3) 0.0014(3) 0.0082(3) -0.0002(3)
P4 0.0271(4) 0.0292(3) 0.0302(4) 0.0001(3) 0.0069(3) -0.0028(3)
C1 0.0280(13) 0.0263(13) 0.0256(13) 0.0022(10) 0.0083(11) -0.0005(10)
C2 0.0464(18) 0.0300(14) 0.0375(16) 0.0076(12) 0.0105(13) 0.0038(12)
C3 0.0355(16) 0.0464(16) 0.0413(17) -0.0025(14) 0.0147(14) 0.0069(13)
C4 0.0369(15) 0.0385(15) 0.0320(15) 0.0007(12) 0.0148(12) 0.0015(12)
C5 0.0336(15) 0.0254(13) 0.0388(16) 0.0049(11) 0.0093(12) -0.0030(11)
C11 0.0375(16) 0.0295(13) 0.0349(16) -0.0071(11) 0.0115(13) 0.0009(11)
C12 0.0378(17) 0.0529(18) 0.0425(18) -0.0147(15) 0.0124(14) -0.0014(14)
C13 0.055(2) 0.0516(19) 0.062(2) -0.0186(17) 0.0338(18) -0.0114(15)
C14 0.074(2) 0.0389(17) 0.049(2) -0.0019(15) 0.0318(19) 0.0076(16)
C15 0.056(2) 0.0453(17) 0.0367(17) -0.0022(14) 0.0131(15) 0.0133(15)
C16 0.0370(16) 0.0496(17) 0.0378(17) -0.0034(14) 0.0106(13) 0.0070(13)
C21 0.0366(16) 0.0336(14) 0.0315(15) -0.0057(12) 0.0108(12) -0.0068(12)
C22 0.060(2) 0.0383(16) 0.049(2) -0.0035(14) 0.0215(16) -0.0071(15)
C23 0.077(3) 0.057(2) 0.073(3) -0.0089(19) 0.043(2) -0.026(2)
C24 0.045(2) 0.085(3) 0.066(2) -0.020(2) 0.0257(19) -0.018(2)
C25 0.0395(18) 0.068(2) 0.0451(19) -0.0040(17) 0.0142(15) 0.0048(16)
C26 0.0396(17) 0.0474(17) 0.0394(17) 0.0025(14) 0.0111(14) -0.0003(13)
C31 0.0225(13) 0.0408(15) 0.0321(15) -0.0006(12) 0.0094(11) -0.0019(11)
C32 0.0343(16) 0.0561(19) 0.0455(19) 0.0076(15) 0.0194(14) 0.0042(14)
C33 0.0415(19) 0.091(3) 0.043(2) -0.0015(19) 0.0233(16) -0.0060(18)
C34 0.049(2) 0.078(3) 0.055(2) -0.031(2) 0.0267(18) -0.0149(18)
C35 0.088(3) 0.048(2) 0.076(3) -0.0162(19) 0.047(2) -0.0001(19)
C36 0.071(2) 0.0413(17) 0.052(2) -0.0025(15) 0.0327(18) 0.0012(15)
C41 0.0256(14) 0.0377(15) 0.0267(14) 0.0018(11) 0.0047(11) 0.0046(11)
C42 0.0316(15) 0.0418(16) 0.0368(17) 0.0053(13) 0.0114(13) 0.0023(12)
C43 0.0390(17) 0.0583(19) 0.049(2) 0.0180(16) 0.0213(15) 0.0099(15)
C44 0.058(2) 0.084(3) 0.0325(18) 0.0155(18) 0.0206(16) 0.0227(19)
C45 0.055(2) 0.074(2) 0.0318(18) -0.0116(17) 0.0053(15) 0.0149(18)
C46 0.0394(17) 0.0443(17) 0.0385(17) -0.0037(14) 0.0064(13) 0.0082(13)
S1 0.0443(4) 0.0356(4) 0.0355(4) 0.0054(3) 0.0165(3) 0.0015(3)
F1 0.107(2) 0.149(3) 0.105(2) -0.0620(19) 0.0399(17) 0.0331(18)
F2 0.0872(17) 0.118(2) 0.0497(14) -0.0120(13) -0.0045(12) 0.0004(15)
F3 0.131(2) 0.0719(17) 0.133(3) -0.0241(16) 0.032(2) -0.0515(17)
O1 0.0785(19) 0.103(2) 0.0648(18) 0.0022(15) 0.0385(15) 0.0368(16)
O2 0.0695(16) 0.0537(14) 0.0527(15) 0.0145(11) 0.0080(12) 0.0137(12)
O3 0.0846(19) 0.0817(18) 0.0544(16) 0.0114(13) 0.0147(14) -0.0453(15)
C51 0.052(2) 0.065(2) 0.058(2) -0.0120(19) 0.0139(19) -0.0052(18)
S2 0.0409(4) 0.0284(3) 0.0392(4) 0.0005(3) 0.0149(3) 0.0039(3)
F4 0.0738(16) 0.121(2) 0.115(2) 0.0113(16) 0.0645(16) -0.0073(14)
F5 0.0625(14) 0.0667(14) 0.0773(16) -0.0128(12) -0.0031(11) -0.0070(10)
F6 0.0513(12) 0.0405(11) 0.130(2) 0.0095(12) 0.0175(12) 0.0144(9)
O4 0.0544(14) 0.0736(16) 0.0672(16) 0.0154(13) 0.0371(13) 0.0070(12)
O5 0.0735(16) 0.0412(12) 0.0496(14) -0.0128(10) 0.0076(12) 0.0015(11)
O6 0.0695(15) 0.0281(10) 0.0577(15) 0.0034(10) 0.0124(12) 0.0076(10)
C52 0.0437(18) 0.0386(17) 0.061(2) 0.0012(15) 0.0221(17) -0.0003(14)

loop_
_atom_type_symbol
_atom_type_description
_atom_type_scat_dispersion_real
_atom_type_scat_dispersion_imag
_atom_type_scat_source
C C 0.0033 0.0016 'International Tables Vol C Tables 4.2.6.8 and 6.1.1.4'
H H 0.0000 0.0000 'International Tables Vol C Tables 4.2.6.8 and 6.1.1.4'
O O 0.0106 0.0060 'International Tables Vol C Tables 4.2.6.8 and 6.1.1.4'
F F 0.0171 0.0103 'International Tables Vol C Tables 4.2.6.8 and 6.1.1.4'
P P 0.1023 0.0942 'International Tables Vol C Tables 4.2.6.8 and 6.1.1.4'
S S 0.1246 0.1234 'International Tables Vol C Tables 4.2.6.8 and 6.1.1.4'

loop_
_geom_angle_atom_site_label_1
_geom_angle_atom_site_label_2
_geom_angle_atom_site_label_3
_geom_angle
C21 P1 C11 107.65(13)
C21 P1 P2 99.59(9)
C11 P1 P2 99.12(9)
C2 P2 C3 107.75(14)
C2 P2 C1 104.79(12)
C3 P2 C1 109.32(13)
C2 P2 P1 115.37(10)
C3 P2 P1 112.21(10)
C1 P2 P1 107.03(8)
C5 P3 C4 109.24(13)
C5 P3 C1 111.62(12)
C4 P3 C1 109.67(12)
C5 P3 P4 114.55(9)
C4 P3 P4 108.00(10)
C1 P3 P4 103.55(8)
C41 P4 C31 111.15(12)
C41 P4 P3 96.85(9)
C31 P4 P3 97.62(9)
P3 C1 P2 122.04(13)
C16 C11 C12 118.8(3)
C16 C11 P1 125.1(2)
C12 C11 P1 116.1(2)
C13 C12 C11 120.3(3)
C14 C13 C12 120.5(3)
C15 C14 C13 119.9(3)
C14 C15 C16 120.3(3)
C11 C16 C15 120.1(3)
C22 C21 C26 118.4(3)
C22 C21 P1 115.6(2)
C26 C21 P1 126.0(2)
C23 C22 C21 120.3(3)
C24 C23 C22 120.2(3)
C23 C24 C25 120.3(3)
C26 C25 C24 120.3(3)
C25 C26 C21 120.4(3)
C36 C31 C32 118.2(3)
C36 C31 P4 127.8(2)
C32 C31 P4 114.0(2)
C31 C32 C33 120.6(3)
C34 C33 C32 119.7(3)
C33 C34 C35 120.3(3)
C34 C35 C36 120.5(3)
C35 C36 C31 120.6(3)
C46 C41 C42 118.4(3)
C46 C41 P4 113.7(2)
C42 C41 P4 127.9(2)
C43 C42 C41 120.2(3)
C42 C43 C44 120.7(3)
C45 C44 C43 119.9(3)
C44 C45 C46 120.3(3)
C45 C46 C41 120.4(3)
O3 S1 O1 115.28(18)
O3 S1 O2 114.49(16)
O1 S1 O2 114.99(16)
O3 S1 C51 102.23(17)
O1 S1 C51 102.84(17)
O2 S1 C51 104.63(17)
F2 C51 F1 107.8(3)
F2 C51 F3 106.9(3)
F1 C51 F3 107.0(3)
F2 C51 S1 111.8(3)
F1 C51 S1 111.4(3)
F3 C51 S1 111.8(3)
O4 S2 O6 114.87(14)
O4 S2 O5 113.94(15)
O6 S2 O5 115.35(14)
O4 S2 C52 103.30(15)
O6 S2 C52 103.63(14)
O5 S2 C52 103.58(15)
F5 C52 F4 106.6(3)
F5 C52 F6 107.3(3)
F4 C52 F6 108.7(3)
F5 C52 S2 111.7(2)
F4 C52 S2 111.6(2)
F6 C52 S2 110.8(2)

loop_
_geom_bond_atom_site_label_1
_geom_bond_atom_site_label_2
_geom_bond_distance
P1 C21 1.819(3)
P1 C11 1.825(3)
P1 P2 2.2331(10)
P2 C2 1.786(3)
P2 C3 1.788(3)
P2 C1 1.817(2)
P3 C5 1.788(3)
P3 C4 1.792(3)
P3 C1 1.814(2)
P3 P4 2.2018(9)
P4 C41 1.819(3)
P4 C31 1.827(3)
C11 C16 1.388(4)
C11 C12 1.390(4)
C12 C13 1.381(4)
C13 C14 1.373(5)
C14 C15 1.370(4)
C15 C16 1.392(4)
C21 C22 1.393(4)
C21 C26 1.399(4)
C22 C23 1.387(5)
C23 C24 1.362(5)
C24 C25 1.379(5)
C25 C26 1.371(4)
C31 C36 1.383(4)
C31 C32 1.391(4)
C32 C33 1.391(4)
C33 C34 1.361(5)
C34 C35 1.369(5)
C35 C36 1.374(4)
C41 C46 1.398(4)
C41 C42 1.401(4)
C42 C43 1.375(4)
C43 C44 1.378(5)
C44 C45 1.372(5)
C45 C46 1.382(4)
S1 O3 1.418(2)
S1 O1 1.423(2)
S1 O2 1.431(2)
S1 C51 1.796(4)
F1 C51 1.316(4)
F2 C51 1.316(4)
F3 C51 1.320(4)
S2 O4 1.429(2)
S2 O6 1.433(2)
S2 O5 1.435(2)
S2 C52 1.818(3)
F4 C52 1.311(4)
F5 C52 1.309(4)
F6 C52 1.325(3)

loop_
_geom_torsion_atom_site_label_1
_geom_torsion_atom_site_label_2
_geom_torsion_atom_site_label_3
_geom_torsion_atom_site_label_4
_geom_torsion
C21 P1 P2 C2 -99.90(14)
C11 P1 P2 C2 9.89(14)
C21 P1 P2 C3 24.02(14)
C11 P1 P2 C3 133.81(14)
C21 P1 P2 C1 143.94(12)
C11 P1 P2 C1 -106.27(12)
C5 P3 P4 C41 -70.41(14)
C4 P3 P4 C41 51.55(13)
C1 P3 P4 C41 167.80(12)
C5 P3 P4 C31 42.09(14)
C4 P3 P4 C31 164.05(13)
C1 P3 P4 C31 -79.69(12)
C5 P3 C1 P2 46.38(19)
C4 P3 C1 P2 -74.82(18)
P4 P3 C1 P2 170.11(13)
C2 P2 C1 P3 168.43(16)
C3 P2 C1 P3 53.17(19)
P1 P2 C1 P3 -68.58(16)
C21 P1 C11 C16 -9.0(3)
P2 P1 C11 C16 -112.2(2)
C21 P1 C11 C12 173.7(2)
P2 P1 C11 C12 70.5(2)
C16 C11 C12 C13 3.3(4)
P1 C11 C12 C13 -179.2(2)
C11 C12 C13 C14 -3.0(5)
C12 C13 C14 C15 0.6(5)
C13 C14 C15 C16 1.4(5)
C12 C11 C16 C15 -1.4(4)
P1 C11 C16 C15 -178.6(2)
C14 C15 C16 C11 -1.0(4)
C11 P1 C21 C22 136.3(2)
P2 P1 C21 C22 -120.8(2)
C11 P1 C21 C26 -44.4(3)
P2 P1 C21 C26 58.5(3)
C26 C21 C22 C23 2.1(4)
P1 C21 C22 C23 -178.6(2)
C21 C22 C23 C24 -1.1(5)
C22 C23 C24 C25 -0.3(6)
C23 C24 C25 C26 0.7(5)
C24 C25 C26 C21 0.3(5)
C22 C21 C26 C25 -1.7(4)
P1 C21 C26 C25 179.1(2)
C41 P4 C31 C36 4.5(3)
P3 P4 C31 C36 -95.9(3)
C41 P4 C31 C32 -172.95(19)
P3 P4 C31 C32 86.6(2)
C36 C31 C32 C33 2.5(4)
P4 C31 C32 C33 -179.7(2)
C31 C32 C33 C34 -3.4(5)
C32 C33 C34 C35 1.3(5)
C33 C34 C35 C36 1.7(6)
C34 C35 C36 C31 -2.6(5)
C32 C31 C36 C35 0.5(5)
P4 C31 C36 C35 -176.9(3)
C31 P4 C41 C46 146.5(2)
P3 P4 C41 C46 -112.57(19)
C31 P4 C41 C42 -35.5(3)
P3 P4 C41 C42 65.4(2)
C46 C41 C42 C43 -0.9(4)
P4 C41 C42 C43 -178.8(2)
C41 C42 C43 C44 2.3(4)
C42 C43 C44 C45 -1.9(5)
C43 C44 C45 C46 0.1(5)
C44 C45 C46 C41 1.3(5)
C42 C41 C46 C45 -0.9(4)
P4 C41 C46 C45 177.3(2)
O3 S1 C51 F2 59.8(3)
O1 S1 C51 F2 -60.0(3)
O2 S1 C51 F2 179.5(3)
O3 S1 C51 F1 -60.8(3)
O1 S1 C51 F1 179.3(3)
O2 S1 C51 F1 58.9(3)
O3 S1 C51 F3 179.5(3)
O1 S1 C51 F3 59.7(3)
O2 S1 C51 F3 -60.8(3)
O4 S2 C52 F5 -61.9(3)
O6 S2 C52 F5 58.2(3)
O5 S2 C52 F5 179.0(2)
O4 S2 C52 F4 178.9(2)
O6 S2 C52 F4 -60.9(3)
O5 S2 C52 F4 59.9(3)
O4 S2 C52 F6 57.7(3)
O6 S2 C52 F6 177.9(2)
O5 S2 C52 F6 -61.4(3)

loop_
_cod_related_entry_id
_cod_related_entry_database
_cod_related_entry_code
1 ChemSpider 30660493
